data_4100471
_journal_name_full 'Journal of the American Chemical Society'
_journal_year 2005
_chemical_formula_sum 'C6 H13 Cl2 Fe2 N O11'
_chemical_formula_weight 457.77
_space_group_IT_number 43
_symmetry_cell_setting orthorhombic
_symmetry_space_group_name_Hall 'F 2 -2d'
_symmetry_space_group_name_H-M 'F d d 2'
_cell_angle_alpha 90.00
_cell_angle_beta 90.00
_cell_angle_gamma 90.00
_cell_formula_units_Z 8
_cell_length_a 14.754(3)
_cell_length_b 23.596(4)
_cell_length_c 9.2730(17)
_cell_measurement_temperature 100(2)
_cell_volume 3228.2(10)
_diffrn_ambient_temperature 100(2)
_exptl_crystal_density_diffrn 1.884
_cod_depositor_comments
;
The following automatic conversions were performed:

'_symmetry_cell_setting' tag value 'Orthorombic' was replaced with
'orthorhombic' value.

Automatic conversion script
Id: cif_fix_values 1646 2011-03-28 12:23:43Z adriana 
;
_cod_database_code 4100471

loop_
_symmetry_equiv_pos_as_xyz
'x, y, z'
'-x, -y, z'
'x+1/4, -y+1/4, z+1/4'
'-x+1/4, y+1/4, z+1/4'
'x, y+1/2, z+1/2'
'-x, -y+1/2, z+1/2'
'x+1/4, -y+3/4, z+3/4'
'-x+1/4, y+3/4, z+3/4'
'x+1/2, y, z+1/2'
'-x+1/2, -y, z+1/2'
'x+3/4, -y+1/4, z+3/4'
'-x+3/4, y+1/4, z+3/4'
'x+1/2, y+1/2, z'
'-x+1/2, -y+1/2, z'
'x+3/4, -y+3/4, z+1/4'
'-x+3/4, y+3/4, z+1/4'

loop_
_atom_site_label
_atom_site_type_symbol
_atom_site_fract_x
_atom_site_fract_y
_atom_site_fract_z
_atom_site_U_iso_or_equiv
_atom_site_adp_type
_atom_site_occupancy
_atom_site_symmetry_multiplicity
_atom_site_calc_flag
_atom_site_refinement_flags
_atom_site_disorder_assembly
_atom_site_disorder_group
Fe1 Fe 0.07457(6) 0.05449(4) 0.91387(11) 0.0293(3) Uani 1 1 d . . .
Cl1 Cl 0.18446(12) -0.00472(8) 0.8167(3) 0.0498(6) Uani 1 1 d . . .
O5 O 0.1632(3) 0.12431(19) 0.8585(5) 0.0306(12) Uani 1 1 d . . .
O4 O 0.1332(3) 0.07192(18) 1.1101(6) 0.0315(11) Uani 1 1 d . . .
O2 O 0.0176(3) 0.06955(19) 0.7157(5) 0.0308(11) Uani 1 1 d . . .
O3 O -0.0183(3) 0.11978(19) 0.9675(5) 0.0305(12) Uani 1 1 d . . .
O1 O 0.0000 0.0000 0.9876(9) 0.0416(19) Uani 1 2 d S . .
C1 C 0.2068(4) 0.1409(3) 0.9675(9) 0.0310(18) Uani 1 1 d . . .
C2 C 0.1896(4) 0.1124(3) 1.1094(8) 0.0287(17) Uani 1 1 d . . .
C4 C -0.068(2) 0.0002(13) 1.446(3) 0.097(9) Uiso 0.50 1 d PD . .
C3 C -0.092(4) 0.0260(19) 1.311(5) 0.21(2) Uiso 0.50 1 d PD . .
N1 N -0.1277(18) 0.0580(8) 1.195(3) 0.098(7) Uiso 0.50 1 d PD . .
O1W O -0.0478(14) 0.1626(7) 1.282(3) 0.251(10) Uiso 1 1 d . . .

loop_
_atom_site_aniso_label
_atom_site_aniso_U_11
_atom_site_aniso_U_22
_atom_site_aniso_U_33
_atom_site_aniso_U_23
_atom_site_aniso_U_13
_atom_site_aniso_U_12
Fe1 0.0183(5) 0.0244(5) 0.0451(6) 0.0014(4) -0.0055(4) 0.0001(4)
Cl1 0.0301(9) 0.0346(9) 0.0848(16) -0.0080(10) -0.0053(11) 0.0087(8)
O5 0.023(3) 0.029(2) 0.039(3) 0.000(2) -0.005(2) -0.006(2)
O4 0.020(2) 0.027(2) 0.048(3) 0.009(2) -0.011(2) -0.006(2)
O2 0.021(2) 0.025(2) 0.046(3) 0.000(2) -0.006(2) 0.005(2)
O3 0.020(2) 0.029(2) 0.042(3) 0.000(2) -0.008(2) -0.001(2)
O1 0.041(5) 0.031(4) 0.053(5) 0.000 0.000 -0.015(3)
C1 0.012(3) 0.026(3) 0.055(5) 0.002(3) 0.005(4) 0.007(3)
C2 0.018(3) 0.027(3) 0.041(4) 0.008(3) -0.005(3) 0.006(3)

loop_
_geom_bond_atom_site_label_1
_geom_bond_atom_site_label_2
_geom_bond_distance
_geom_bond_site_symmetry_2
_geom_bond_publ_flag
Fe1 O1 1.825(3) . ?
Fe1 O2 2.052(5) . ?
Fe1 O4 2.056(5) . ?
Fe1 O3 2.121(5) . ?
Fe1 O5 2.165(5) . ?
Fe1 Cl1 2.322(2) . ?
O5 C1 1.260(9) . ?
O4 C2 1.267(9) . ?
O2 C1 1.294(9) 11_454 ?
O3 C2 1.252(9) 11_454 ?
O1 Fe1 1.825(3) 2 ?
C1 O2 1.294(9) 3 ?
C1 C2 1.500(10) . ?
C2 O3 1.252(9) 3 ?
C4 C3 1.44(2) . ?
C3 N1 1.41(2) . ?
